data_7052157
loop_
_publ_author_name
'Liliana Dobrza\'nska'
'Gareth O. Lloyd'
'Leonard J. Barbour'

_publ_section_title
;
 The solvent-templating effect as the driving factor that influences
 the formation of crystalline materials based on the stacking of
 metallocycles
;
_journal_issue 5
_journal_name_full 'New Journal of Chemistry'
_journal_page_first 669
_journal_paper_doi 10.1039/b618495m
_journal_volume 31
_journal_year 2007
_chemical_formula_moiety 'C32 H36 Cl4 Cu2 N8, C3 H3 Cl9'
_chemical_formula_sum 'C35 H39 Cl13 Cu2 N8'
_chemical_formula_weight 1159.67
_chemical_name_common 7
_chemical_name_systematic
;
?
;
_space_group_IT_number 12
_symmetry_cell_setting monoclinic
_symmetry_space_group_name_Hall '-C 2y'
_symmetry_space_group_name_H-M 'C 1 2/m 1'
_atom_sites_solution_hydrogens geom
_atom_sites_solution_primary direct
_atom_sites_solution_secondary difmap
_audit_creation_method SHELXL-97
_cell_angle_alpha 90.00
_cell_angle_beta 121.048(13)
_cell_angle_gamma 90.00
_cell_formula_units_Z 2
_cell_length_a 15.700(13)
_cell_length_b 21.205(18)
_cell_length_c 8.132(7)
_cell_measurement_temperature 173(2)
_cell_volume 2319(3)
_computing_cell_refinement 'SAINT (Bruker, 2002)'
_computing_data_collection 'SMART (Bruker, 2001)'
_computing_data_reduction SAINT
_computing_molecular_graphics 'X-Seed (Barbour 2001)'
_computing_publication_material 'X-Seed (Barbour 2001)'
_computing_structure_refinement 'SHELXL-97 (Sheldrick, 1997)'
_computing_structure_solution 'SHELXS-97 (Sheldrick, 1990)'
_diffrn_ambient_temperature 173(2)
_diffrn_measured_fraction_theta_full 0.957
_diffrn_measured_fraction_theta_max 0.957
_diffrn_measurement_device_type 'Bruker APEX CCD area-detector'
_diffrn_measurement_method \w
_diffrn_radiation_monochromator graphite
_diffrn_radiation_source 'fine-focus sealed tube'
_diffrn_radiation_type MoK\a
_diffrn_radiation_wavelength 0.71073
_diffrn_reflns_av_R_equivalents 0.1316
_diffrn_reflns_av_sigmaI/netI 0.2080
_diffrn_reflns_limit_h_max 18
_diffrn_reflns_limit_h_min -18
_diffrn_reflns_limit_k_max 25
_diffrn_reflns_limit_k_min -21
_diffrn_reflns_limit_l_max 9
_diffrn_reflns_limit_l_min -6
_diffrn_reflns_number 4230
_diffrn_reflns_theta_full 25.10
_diffrn_reflns_theta_max 25.10
_diffrn_reflns_theta_min 1.79
_exptl_absorpt_coefficient_mu 1.704
_exptl_absorpt_correction_T_max 0.7269
_exptl_absorpt_correction_T_min 0.6290
_exptl_absorpt_correction_type multi-scan
_exptl_absorpt_process_details 'SADABS (Sheldrick, 1997)'
_exptl_crystal_colour reddish-brown
_exptl_crystal_density_diffrn 1.660
_exptl_crystal_density_method 'not measured'
_exptl_crystal_description block
_exptl_crystal_F_000 1168
_exptl_crystal_size_max 0.30
_exptl_crystal_size_mid 0.20
_exptl_crystal_size_min 0.20
_refine_diff_density_max 0.814
_refine_diff_density_min -1.126
_refine_diff_density_rms 0.163
_refine_ls_extinction_method none
_refine_ls_goodness_of_fit_ref 0.955
_refine_ls_hydrogen_treatment constr
_refine_ls_matrix_type full
_refine_ls_number_parameters 145
_refine_ls_number_reflns 2043
_refine_ls_number_restraints 2
_refine_ls_restrained_S_all 0.954
_refine_ls_R_factor_all 0.1739
_refine_ls_R_factor_gt 0.0824
_refine_ls_shift/su_max 0.000
_refine_ls_shift/su_mean 0.000
_refine_ls_structure_factor_coef Fsqd
_refine_ls_weighting_details 'calc w=1/[\s^2^(Fo^2^)+(0.0943P)^2^+0.0000P] where P=(Fo^2^+2Fc^2^)/3'
_refine_ls_weighting_scheme calc
_refine_ls_wR_factor_gt 0.1724
_refine_ls_wR_factor_ref 0.2169
_reflns_number_gt 1016
_reflns_number_total 2043
_reflns_threshold_expression >2sigma(I)
_cod_data_source_file b618495m.txt
_cod_data_source_block 6
_cod_original_cell_volume 2320(4)
_cod_original_sg_symbol_H-M C2/m
_cod_database_code 7052157

loop_
_symmetry_equiv_pos_as_xyz
'x, y, z'
'-x, y, -z'
'x+1/2, y+1/2, z'
'-x+1/2, y+1/2, -z'
'-x, -y, -z'
'x, -y, z'
'-x+1/2, -y+1/2, -z'
'x+1/2, -y+1/2, z'

loop_
_atom_site_label
_atom_site_type_symbol
_atom_site_fract_x
_atom_site_fract_y
_atom_site_fract_z
_atom_site_U_iso_or_equiv
_atom_site_adp_type
_atom_site_occupancy
_atom_site_symmetry_multiplicity
_atom_site_calc_flag
_atom_site_refinement_flags
_atom_site_disorder_assembly
_atom_site_disorder_group
Cu1 Cu 0.0000 0.23430(9) 0.0000 0.0203(5) Uani 1 2 d S . .
Cl1 Cl -0.05294(18) 0.28521(13) -0.2836(4) 0.0271(7) Uani 1 1 d . . .
N1 N 0.1307(6) 0.2048(4) 0.0528(12) 0.018(2) Uani 1 1 d . . .
Cl2 Cl -0.0054(3) 0.0000 0.2696(8) 0.0464(13) Uani 1 2 d S . .
C2 C 0.1567(7) 0.1801(5) -0.0655(15) 0.019(2) Uani 1 1 d . . .
Cl3 Cl 0.1763(2) 0.06895(14) 0.3909(5) 0.0384(8) Uani 1 1 d . . .
N3 N 0.2554(6) 0.1669(4) 0.0308(12) 0.021(2) Uani 1 1 d . . .
Cl4 Cl 0.4638(4) -0.0686(3) 0.5665(9) 0.0361(15) Uani 0.50 1 d PD . .
C4 C 0.2960(7) 0.1852(4) 0.2202(15) 0.020(2) Uani 1 1 d . . .
H4 H 0.3636 0.1826 0.3208 0.024 Uiso 1 1 calc R . .
Cl5 Cl 0.5970(6) 0.0000 0.4863(13) 0.038(2) Uani 0.50 2 d SPD . .
C5 C 0.2171(7) 0.2080(5) 0.2304(16) 0.025(3) Uani 1 1 d . . .
H5 H 0.2213 0.2238 0.3436 0.030 Uiso 1 1 calc R . .
C6 C 0.0913(7) 0.1645(5) -0.2674(15) 0.023(3) Uani 1 1 d . . .
H6A H 0.0219 0.1677 -0.3007 0.035 Uiso 1 1 calc R . .
H6B H 0.1049 0.1214 -0.2907 0.035 Uiso 1 1 calc R . .
H6C H 0.1030 0.1939 -0.3466 0.035 Uiso 1 1 calc R . .
C7 C 0.3117(7) 0.1371(4) -0.0469(16) 0.021(3) Uani 1 1 d . . .
H7A H 0.3819 0.1508 0.0299 0.026 Uiso 1 1 calc R . .
H7B H 0.2848 0.1519 -0.1803 0.026 Uiso 1 1 calc R . .
C8 C 0.3078(7) 0.0657(5) -0.0462(15) 0.022(3) Uani 1 1 d . . .
C9 C 0.2529(7) 0.0322(5) 0.0154(16) 0.020(2) Uani 1 1 d . . .
H9 H 0.2152 0.0544 0.0579 0.025 Uiso 1 1 calc R . .
C10 C 0.3622(8) 0.0318(5) -0.1070(18) 0.029(3) Uani 1 1 d . . .
H10 H 0.4001 0.0537 -0.1494 0.035 Uiso 1 1 calc R . .
C11 C 0.1243(11) 0.0000 0.429(3) 0.029(4) Uani 1 2 d S . .
H11 H 0.1386 0.0000 0.5638 0.035 Uiso 1 2 calc SR . .
C12 C 0.4778(8) 0.0000 0.459(2) 0.021(7) Uiso 0.50 2 d SPD . .
H12 H 0.4261 0.0000 0.3191 0.025 Uiso 0.50 2 calc SPR . .

loop_
_atom_site_aniso_label
_atom_site_aniso_U_11
_atom_site_aniso_U_22
_atom_site_aniso_U_33
_atom_site_aniso_U_23
_atom_site_aniso_U_13
_atom_site_aniso_U_12
Cu1 0.0243(10) 0.0185(11) 0.0199(10) 0.000 0.0127(8) 0.000
Cl1 0.0252(14) 0.0289(17) 0.0294(16) 0.0074(12) 0.0155(12) 0.0031(11)
N1 0.026(5) 0.013(5) 0.016(5) 0.002(4) 0.011(4) 0.000(4)
Cl2 0.041(3) 0.040(3) 0.058(3) 0.000 0.026(2) 0.000
C2 0.024(6) 0.011(6) 0.014(6) 0.004(4) 0.005(5) 0.000(4)
Cl3 0.0509(18) 0.0340(18) 0.042(2) 0.0016(15) 0.0321(16) -0.0053(14)
N3 0.022(5) 0.018(5) 0.016(5) -0.003(4) 0.006(4) -0.001(4)
Cl4 0.045(3) 0.031(3) 0.040(4) -0.003(3) 0.027(3) -0.007(3)
C4 0.022(6) 0.009(6) 0.020(6) 0.000(5) 0.004(5) -0.002(4)
Cl5 0.045(5) 0.049(6) 0.039(5) 0.000 0.036(4) 0.000
C5 0.018(5) 0.027(6) 0.018(6) -0.007(5) 0.002(5) -0.004(4)
C6 0.023(5) 0.026(7) 0.018(6) -0.006(5) 0.009(5) 0.003(5)
C7 0.021(5) 0.013(6) 0.029(7) 0.007(5) 0.012(5) 0.007(4)
C8 0.029(6) 0.020(6) 0.017(6) 0.001(5) 0.011(5) -0.005(5)
C9 0.021(5) 0.018(6) 0.024(6) -0.005(5) 0.012(5) -0.001(4)
C10 0.036(6) 0.015(6) 0.050(8) 0.003(5) 0.031(6) 0.003(5)
C11 0.042(9) 0.022(9) 0.037(11) 0.000 0.029(9) 0.000

loop_
_atom_type_symbol
_atom_type_description
_atom_type_scat_dispersion_real
_atom_type_scat_dispersion_imag
_atom_type_scat_source
C C 0.0033 0.0016 'International Tables Vol C Tables 4.2.6.8 and 6.1.1.4'
H H 0.0000 0.0000 'International Tables Vol C Tables 4.2.6.8 and 6.1.1.4'
N N 0.0061 0.0033 'International Tables Vol C Tables 4.2.6.8 and 6.1.1.4'
Cl Cl 0.1484 0.1585 'International Tables Vol C Tables 4.2.6.8 and 6.1.1.4'
Cu Cu 0.3201 1.2651 'International Tables Vol C Tables 4.2.6.8 and 6.1.1.4'

loop_
_geom_angle_atom_site_label_1
_geom_angle_atom_site_label_2
_geom_angle_atom_site_label_3
_geom_angle
_geom_angle_site_symmetry_1
_geom_angle_site_symmetry_3
_geom_angle_publ_flag
N1 Cu1 N1 143.0(5) . 2 ?
N1 Cu1 Cl1 97.7(3) . 2 ?
N1 Cu1 Cl1 99.6(3) 2 2 ?
N1 Cu1 Cl1 99.6(3) . . ?
N1 Cu1 Cl1 97.7(3) 2 . ?
Cl1 Cu1 Cl1 123.47(18) 2 . ?
C2 N1 C5 105.8(8) . . ?
C2 N1 Cu1 129.9(7) . . ?
C5 N1 Cu1 124.3(7) . . ?
N1 C2 N3 110.4(9) . . ?
N1 C2 C6 127.1(9) . . ?
N3 C2 C6 122.4(10) . . ?
C2 N3 C4 108.6(9) . . ?
C2 N3 C7 127.0(9) . . ?
C4 N3 C7 124.4(8) . . ?
Cl5 Cl4 C12 49.9(5) 5_656 . ?
Cl5 Cl4 C12 61.4(3) 5_656 5_656 ?
C12 Cl4 C12 21.8(9) . 5_656 ?
Cl5 Cl4 Cl4 106.3(4) 5_656 2_656 ?
C12 Cl4 Cl4 57.6(3) . 2_656 ?
C12 Cl4 Cl4 56.6(4) 5_656 2_656 ?
C5 C4 N3 104.7(8) . . ?
C12 Cl5 Cl4 68.5(4) 5_656 2_656 ?
C12 Cl5 Cl4 68.5(4) 5_656 5_656 ?
Cl4 Cl5 Cl4 121.2(6) 2_656 5_656 ?
C12 Cl5 C12 21.4(11) 5_656 . ?
Cl4 Cl5 C12 62.6(3) 2_656 . ?
Cl4 Cl5 C12 62.6(3) 5_656 . ?
C4 C5 N1 110.5(10) . . ?
N3 C7 C8 113.2(8) . . ?
C10 C8 C9 118.1(10) . . ?
C10 C8 C7 118.9(9) . . ?
C9 C8 C7 123.0(10) . . ?
C9 C9 C8 120.6(6) 6 . ?
C10 C10 C8 121.2(6) 6 . ?
Cl2 C11 Cl3 109.4(7) . . ?
Cl2 C11 Cl3 109.4(7) . 6 ?
Cl3 C11 Cl3 110.7(8) . 6 ?
Cl5 C12 Cl4 109.4(5) . 6 ?
Cl5 C12 Cl4 109.4(5) . . ?
Cl4 C12 Cl4 110.7(8) 6 . ?

loop_
_geom_bond_atom_site_label_1
_geom_bond_atom_site_label_2
_geom_bond_distance
_geom_bond_site_symmetry_2
_geom_bond_publ_flag
Cu1 N1 1.970(8) . ?
Cu1 N1 1.970(8) 2 ?
Cu1 Cl1 2.280(3) 2 ?
Cu1 Cl1 2.280(3) . ?
N1 C2 1.331(13) . ?
N1 C5 1.382(12) . ?
Cl2 C11 1.761(16) . ?
C2 N3 1.356(12) . ?
C2 C6 1.456(13) . ?
Cl3 C11 1.778(9) . ?
N3 C4 1.384(13) . ?
N3 C7 1.469(13) . ?
Cl4 Cl5 1.671(7) 5_656 ?
Cl4 C12 1.769(5) . ?
Cl4 C12 1.789(9) 5_656 ?
Cl4 Cl4 1.931(12) 2_656 ?
C4 C5 1.371(14) . ?
Cl5 C12 1.455(14) 5_656 ?
Cl5 Cl4 1.671(7) 2_656 ?
Cl5 Cl4 1.671(7) 5_656 ?
Cl5 C12 1.768(5) . ?
C7 C8 1.516(14) . ?
C8 C10 1.389(15) . ?
C8 C9 1.393(14) . ?
C9 C9 1.367(19) 6 ?
C10 C10 1.35(2) 6 ?
C11 Cl3 1.778(9) 6 ?
C12 Cl4 1.769(5) 6 ?
